data_4126695
loop_
_publ_author_name
'He, Yan-Ping'
'Yuan, Lv-Bing'
'Chen, Guang-Hui'
'Lin, Qi-Pu'
'Wang, Fei'
'Zhang, Lei'
'Zhang, Jian'

_publ_section_title
;
 Water Soluble and Ultra-Stable Ti4L6 Tetrahedron with Coordination
 Assembly Function.
;
_journal_name_full 'Journal of the American Chemical Society'
_journal_paper_doi 10.1021/jacs.7b09463
_journal_year 2017
_chemical_formula_sum 'C150 H103.5 Cl N4.5 O39 Ti4'
_chemical_formula_weight 2819.92
_chemical_name_systematic
;
 ?
;
_space_group_crystal_system cubic
_space_group_IT_number 197
_space_group_name_Hall 'I 2 2 3'
_space_group_name_H-M_alt 'I 2 3'
_symmetry_space_group_name_Hall 'I 2 2 3'
_symmetry_space_group_name_H-M 'I 2 3'
_atom_sites_solution_hydrogens geom
_atom_sites_solution_primary direct
_atom_sites_solution_secondary difmap
_audit_creation_method SHELXL-2014
_cell_angle_alpha 90
_cell_angle_beta 90
_cell_angle_gamma 90
_cell_formula_units_Z 8
_cell_length_a 33.3817(2)
_cell_length_b 33.3817(2)
_cell_length_c 33.3817(2)
_cell_measurement_reflns_used 6281
_cell_measurement_temperature 273(2)
_cell_measurement_theta_max 56.5610
_cell_measurement_theta_min 8.6030
_cell_volume 37198.5(4)
_computing_cell_refinement 'CrysAlisPro 1.171.38.43f (Rigaku OD, 2015)'
_computing_data_collection 'CrysAlisPro 1.171.38.43f (Rigaku OD, 2015)'
_computing_data_reduction 'CrysAlisPro 1.171.38.43f (Rigaku OD, 2015)'
_computing_molecular_graphics 'Bruker SHELXTL'
_computing_publication_material 'Bruker SHELXTL'
_computing_structure_refinement 'SHELXL-2014 (Sheldrick, 2014)'
_computing_structure_solution 'SHELXL-2014 (Sheldrick, 2014)'
_diffrn_ambient_temperature 273(2)
_diffrn_detector_area_resol_mean 10.3503
_diffrn_measured_fraction_theta_full 0.723
_diffrn_measured_fraction_theta_max 0.983
_diffrn_measurement_device_type 'SuperNova, Dual, Cu at zero, Atlas'
_diffrn_measurement_method none
_diffrn_radiation_type CuK\a
_diffrn_radiation_wavelength 1.54178
_diffrn_reflns_av_R_equivalents 0.0269
_diffrn_reflns_av_unetI/netI 0.0242
_diffrn_reflns_Laue_measured_fraction_full 0.723
_diffrn_reflns_Laue_measured_fraction_max 0.983
_diffrn_reflns_limit_h_max 13
_diffrn_reflns_limit_h_min -30
_diffrn_reflns_limit_k_max 18
_diffrn_reflns_limit_k_min -35
_diffrn_reflns_limit_l_max 15
_diffrn_reflns_limit_l_min -23
_diffrn_reflns_number 10892
_diffrn_reflns_point_group_measured_fraction_full 0.631
_diffrn_reflns_point_group_measured_fraction_max 0.863
_diffrn_reflns_theta_full 67.679
_diffrn_reflns_theta_max 56.437
_diffrn_reflns_theta_min 4.188
_diffrn_source 'fine-focus sealed tube'
_diffrn_standards_interval_count none
_diffrn_standards_interval_time none
_diffrn_standards_number none
_exptl_absorpt_coefficient_mu 2.065
_exptl_absorpt_correction_T_max 1.00000
_exptl_absorpt_correction_T_min 0.58519
_exptl_absorpt_correction_type multi-scan
_exptl_absorpt_process_details none
_exptl_crystal_colour red
_exptl_crystal_density_diffrn 1.007
_exptl_crystal_density_method 'not measured'
_exptl_crystal_description polyhedron
_exptl_crystal_F_000 11616
_exptl_crystal_size_max 0.3
_exptl_crystal_size_mid 0.3
_exptl_crystal_size_min 0.3
_platon_squeeze_details
;
;
_refine_diff_density_max 0.291
_refine_diff_density_min -0.281
_refine_diff_density_rms 0.054
_refine_ls_abs_structure_details
;
 Flack x determined using 2651 quotients [(I+)-(I-)]/[(I+)+(I-)]
 (Parsons, Flack and Wagner, Acta Cryst. B69 (2013) 249-259).
;
_refine_ls_abs_structure_Flack -0.004(7)
_refine_ls_extinction_method none
_refine_ls_goodness_of_fit_ref 1.068
_refine_ls_hydrogen_treatment constr
_refine_ls_matrix_type full
_refine_ls_number_parameters 597
_refine_ls_number_reflns 7103
_refine_ls_number_restraints 1
_refine_ls_restrained_S_all 1.068
_refine_ls_R_factor_all 0.0596
_refine_ls_R_factor_gt 0.0585
_refine_ls_shift/su_max 0.001
_refine_ls_shift/su_mean 0.000
_refine_ls_structure_factor_coef Fsqd
_refine_ls_weighting_details 'w=1/[\s^2^(Fo^2^)+(0.1107P)^2^+49.2710P] where P=(Fo^2^+2Fc^2^)/3'
_refine_ls_weighting_scheme calc
_refine_ls_wR_factor_gt 0.1684
_refine_ls_wR_factor_ref 0.1701
_reflns_Friedel_coverage 0.654
_reflns_Friedel_fraction_full 0.529
_reflns_Friedel_fraction_max 0.728
_reflns_number_gt 6890
_reflns_number_total 7103
_reflns_threshold_expression 'I > 2\s(I)'
_cod_data_source_file ja7b09463_si_004.cif
_cod_data_source_block PTC-102
_cod_original_cell_volume 37198.5(7)
_cod_original_formula_sum 'C150 H103.50 Cl N4.50 O39 Ti4'
_cod_database_code 4126695
_shelx_space_group_comment
;
The symmetry employed for this shelxl refinement is uniquely defined
by the following loop, which should always be used as a source of
symmetry information in preference to the above space-group names.
They are only intended as comments.
;
_shelxl_version_number 2014-3

loop_
_space_group_symop_operation_xyz
'x, y, z'
'-x, -y, z'
'-x, y, -z'
'x, -y, -z'
'z, x, y'
'z, -x, -y'
'-z, -x, y'
'-z, x, -y'
'y, z, x'
'-y, z, -x'
'y, -z, -x'
'-y, -z, x'
'x+1/2, y+1/2, z+1/2'
'-x+1/2, -y+1/2, z+1/2'
'-x+1/2, y+1/2, -z+1/2'
'x+1/2, -y+1/2, -z+1/2'
'z+1/2, x+1/2, y+1/2'
'z+1/2, -x+1/2, -y+1/2'
'-z+1/2, -x+1/2, y+1/2'
'-z+1/2, x+1/2, -y+1/2'
'y+1/2, z+1/2, x+1/2'
'-y+1/2, z+1/2, -x+1/2'
'y+1/2, -z+1/2, -x+1/2'
'-y+1/2, -z+1/2, x+1/2'

loop_
_atom_site_label
_atom_site_type_symbol
_atom_site_fract_x
_atom_site_fract_y
_atom_site_fract_z
_atom_site_U_iso_or_equiv
_atom_site_adp_type
_atom_site_occupancy
_atom_site_site_symmetry_order
_atom_site_calc_flag
_atom_site_refinement_flags_posn
_atom_site_refinement_flags_adp
_atom_site_refinement_flags_occupancy
Cl1 Cl 0.12521(5) 0.87479(5) 0.87479(5) 0.0625(7) Uani 1 3 d S T P
Ti1 Ti 0.13122(3) 1.07234(3) 0.71512(3) 0.0489(3) Uani 1 1 d . . .
Ti2 Ti 0.28624(4) 1.28624(4) 0.71376(4) 0.0677(6) Uani 1 3 d S T P
O1 O 0.15792(11) 1.06276(12) 0.76309(12) 0.0464(10) Uani 1 1 d . . .
O2 O 0.09458(13) 1.02867(13) 0.73327(12) 0.0543(11) Uani 1 1 d . . .
O3 O 0.10003(12) 1.11410(12) 0.73542(11) 0.0464(10) Uani 1 1 d . . .
O4 O 0.17075(13) 1.10467(13) 0.69467(12) 0.0506(10) Uani 1 1 d . . .
O5 O 0.09532(14) 1.07688(13) 0.66690(13) 0.0581(11) Uani 1 1 d . . .
O6 O 0.25301(14) 1.24728(14) 0.69188(14) 0.0603(12) Uani 1 1 d . . .
O7 O 0.26946(19) 1.31960(17) 0.66713(18) 0.0822(16) Uani 1 1 d . . .
O8 O 0.15891(16) 1.02876(13) 0.68336(14) 0.0626(12) Uani 1 1 d . . .
O9 O 0.06423(14) 0.98158(13) 0.76886(14) 0.0588(11) Uani 1 1 d . . .
O10 O 0.19472(17) 0.99817(17) 0.63734(18) 0.0820(15) Uani 1 1 d . . .
O11 O 0.23439(19) 1.34410(17) 0.61721(18) 0.0860(17) Uani 1 1 d . . .
O12 O 0.04852(16) 1.09482(18) 0.62392(15) 0.0795(15) Uani 1 1 d . . .
O13 O 0.0463(4) 1.2463(4) 0.6065(4) 0.191(5) Uani 1 1 d . . .
C1 C 0.1233(3) 1.1987(4) 0.5612(4) 0.116(4) Uani 1 1 d . . .
H1A H 0.1059 1.1956 0.5397 0.139 Uiso 1 1 calc R U .
C2 C 0.0070(3) 1.0360(4) 0.6972(4) 0.132(5) Uani 1 1 d . . .
H2A H 0.0113 1.0586 0.7144 0.197 Uiso 1 1 calc R U .
H2B H 0.0301 1.0320 0.6806 0.197 Uiso 1 1 calc R U .
H2C H -0.0160 1.0409 0.6806 0.197 Uiso 1 1 calc R U .
C3 C 0.1110(4) 1.2516(5) 0.6913(4) 0.138(5) Uani 1 1 d . . .
H3A H 0.1186 1.2737 0.7080 0.206 Uiso 1 1 calc R U .
H3B H 0.0969 1.2321 0.7071 0.206 Uiso 1 1 calc R U .
H3C H 0.1345 1.2396 0.6800 0.206 Uiso 1 1 calc R U .
C4 C 0.16888(17) 1.02912(17) 0.86565(19) 0.0464(14) Uani 1 1 d . . .
C5 C 0.0697(10) 1.3050(5) 0.6578(8) 0.36(3) Uani 1 1 d D . .
H5A H 0.0813 1.3221 0.6778 0.541 Uiso 1 1 calc R U .
H5B H 0.0755 1.3155 0.6317 0.541 Uiso 1 1 calc R U .
H5C H 0.0412 1.3037 0.6615 0.541 Uiso 1 1 calc R U .
C6 C 0.0729(6) 1.2384(5) 0.6350(5) 0.144(5) Uani 1 1 d . . .
H6A H 0.0827 1.2124 0.6366 0.173 Uiso 1 1 calc R U .
C7 C 0.05848(18) 1.16951(19) 0.74779(19) 0.0493(15) Uani 1 1 d . . .
C8 C 0.1818(2) 1.01805(18) 0.93645(19) 0.0504(15) Uani 1 1 d . . .
H8A H 0.1957 1.0246 0.9597 0.060 Uiso 1 1 calc R U .
C9 C 0.18998(18) 1.0378(2) 0.90242(19) 0.0513(15) Uani 1 1 d . . .
H9A H 0.2097 1.0574 0.9025 0.062 Uiso 1 1 calc R U .
C10 C 0.17667(18) 1.04890(17) 0.82935(19) 0.0466(14) Uani 1 1 d . . .
C11 C 0.07176(19) 1.13832(18) 0.72275(19) 0.0487(15) Uani 1 1 d . . .
C12 C 0.2277(2) 1.1354(2) 0.6669(2) 0.0547(16) Uani 1 1 d . . .
C13 C 0.13887(18) 0.99859(18) 0.86805(19) 0.0490(15) Uani 1 1 d . . .
C14 C 0.11465(18) 0.99179(18) 0.83373(19) 0.0488(15) Uani 1 1 d . . .
H14A H 0.0947 0.9724 0.8346 0.059 Uiso 1 1 calc R U .
C15 C 0.0097(2) 1.1901(2) 0.6971(2) 0.0554(17) Uani 1 1 d . . .
C16 C 0.09190(19) 1.00732(19) 0.7656(2) 0.0523(15) Uani 1 1 d . . .
C17 C 0.02876(17) 1.19665(18) 0.73386(18) 0.0458(14) Uani 1 1 d . . .
C18 C 0.1894(2) 1.0291(2) 0.6584(2) 0.0644(19) Uani 1 1 d . . .
C19 C -0.0126(2) 1.2567(2) 0.7420(2) 0.0648(19) Uani 1 1 d . . .
H19A H -0.0202 1.2791 0.7566 0.078 Uiso 1 1 calc R U .
C20 C 0.01790(19) 1.2313(2) 0.7556(2) 0.0560(16) Uani 1 1 d . . .
H20A H 0.0312 1.2373 0.7794 0.067 Uiso 1 1 calc R U .
C21 C 0.2197(2) 1.2773(2) 0.6347(2) 0.0657(19) Uani 1 1 d . . .
C22 C 0.2905(2) 1.1639(2) 0.6390(2) 0.0679(19) Uani 1 1 d . . .
H22A H 0.2853 1.1885 0.6511 0.081 Uiso 1 1 calc R U .
C23 C 0.22738(19) 1.2439(2) 0.6622(2) 0.0548(16) Uani 1 1 d . . .
C24 C -0.0211(2) 1.2161(2) 0.6842(2) 0.0644(18) Uani 1 1 d . . .
H24A H -0.0344 1.2109 0.6603 0.077 Uiso 1 1 calc R U .
C25 C 0.20656(19) 1.2080(2) 0.6566(2) 0.0558(17) Uani 1 1 d . . .
C26 C 0.12029(18) 1.01357(17) 0.79919(19) 0.0473(14) Uani 1 1 d . . .
C27 C 0.20436(19) 1.1015(2) 0.6722(2) 0.0526(16) Uani 1 1 d . . .
C28 C 0.3082(2) 1.0920(3) 0.6018(3) 0.081(2) Uani 1 1 d . . .
H28A H 0.3145 1.0681 0.5891 0.097 Uiso 1 1 calc R U .
C29 C 0.1523(2) 0.98737(19) 0.9379(2) 0.0561(17) Uani 1 1 d . . .
H29A H 0.1473 0.9737 0.9617 0.067 Uiso 1 1 calc R U .
C30 C 0.0530(2) 1.1322(2) 0.68412(18) 0.0524(16) Uani 1 1 d . . .
C31 C 0.15124(17) 1.04280(17) 0.79803(19) 0.0443(14) Uani 1 1 d . . .
C32 C 0.2154(2) 1.1739(2) 0.6863(2) 0.0553(16) Uani 1 1 d . . .
H32A H 0.2365 1.1825 0.7043 0.066 Uiso 1 1 calc R U .
H32B H 0.1916 1.1691 0.7023 0.066 Uiso 1 1 calc R U .
C33 C 0.07796(17) 1.17452(19) 0.78907(17) 0.0455(14) Uani 1 1 d . . .
H33A H 0.0988 1.1545 0.7921 0.055 Uiso 1 1 calc R U .
H33B H 0.0906 1.2007 0.7904 0.055 Uiso 1 1 calc R U .
C34 C 0.2138(2) 1.0638(2) 0.6540(2) 0.0585(17) Uani 1 1 d . . .
C35 C 0.1935(2) 1.2720(2) 0.6048(2) 0.0653(19) Uani 1 1 d . . .
H35A H 0.1893 1.2932 0.5872 0.078 Uiso 1 1 calc R U .
C36 C 0.2637(2) 1.1332(2) 0.6440(2) 0.0616(18) Uani 1 1 d . . .
C37 C -0.0312(2) 1.2472(3) 0.7055(3) 0.079(2) Uani 1 1 d . . .
H37A H -0.0514 1.2639 0.6961 0.094 Uiso 1 1 calc R U .
C38 C 0.2736(2) 1.0943(3) 0.6248(2) 0.074(2) Uani 1 1 d . . .
C39 C 0.3331(2) 1.1243(4) 0.5975(3) 0.090(3) Uani 1 1 d . . .
H39A H 0.3558 1.1222 0.5815 0.108 Uiso 1 1 calc R U .
C40 C 0.0665(2) 1.1000(2) 0.65728(19) 0.0583(17) Uani 1 1 d . . .
C41 C 0.13176(19) 0.97833(19) 0.9047(2) 0.0531(16) Uani 1 1 d . . .
H41A H 0.1124 0.9583 0.9057 0.064 Uiso 1 1 calc R U .
C42 C 0.2425(3) 1.3155(2) 0.6403(2) 0.072(2) Uani 1 1 d . . .
C43 C 0.1725(2) 1.2371(3) 0.5984(2) 0.072(2) Uani 1 1 d . . .
C44 C 0.1527(2) 1.1702(3) 0.6205(3) 0.089(3) Uani 1 1 d . . .
H44A H 0.1551 1.1484 0.6377 0.106 Uiso 1 1 calc R U .
C45 C 0.1778(2) 1.2053(2) 0.6265(2) 0.0653(19) Uani 1 1 d . . .
C46 C 0.3246(3) 1.1595(3) 0.6165(3) 0.086(3) Uani 1 1 d . . .
H46A H 0.3423 1.1809 0.6142 0.103 Uiso 1 1 calc R U .
C47 C 0.1462(2) 1.2322(3) 0.5647(3) 0.091(3) Uani 1 1 d . . .
H47A H 0.1448 1.2521 0.5452 0.109 Uiso 1 1 calc R U .
C48 C 0.0225(2) 1.1565(2) 0.6729(2) 0.0615(18) Uani 1 1 d . . .
H48A H 0.0093 1.1514 0.6489 0.074 Uiso 1 1 calc R U .
C49 C 0.2484(2) 1.0619(2) 0.6311(3) 0.072(2) Uani 1 1 d . . .
H49A H 0.2551 1.0375 0.6194 0.087 Uiso 1 1 calc R U .
C50 C 0.1264(3) 1.1689(4) 0.5904(3) 0.115(4) Uani 1 1 d . . .
H50A H 0.1092 1.1471 0.5888 0.138 Uiso 1 1 calc R U .
N1 N 0.0000 1.0000 0.7216(3) 0.070(2) Uani 1 2 d S T P
H1B H 0.0000 1.0000 0.7474 0.084 Uiso 1 2 calc R U P
N2 N 0.0867(4) 1.2649(4) 0.6613(6) 0.158(5) Uani 1 1 d D . .

loop_
_atom_site_aniso_label
_atom_site_aniso_U_11
_atom_site_aniso_U_22
_atom_site_aniso_U_33
_atom_site_aniso_U_23
_atom_site_aniso_U_13
_atom_site_aniso_U_12
Cl1 0.0625(7) 0.0625(7) 0.0625(7) -0.0066(8) 0.0066(8) 0.0066(8)
Ti1 0.0552(7) 0.0464(6) 0.0452(6) 0.0008(5) 0.0020(5) -0.0026(5)
Ti2 0.0677(6) 0.0677(6) 0.0677(6) 0.0146(6) 0.0146(6) -0.0146(6)
O1 0.043(2) 0.049(2) 0.047(2) 0.0039(19) 0.0075(18) -0.0032(18)
O2 0.062(3) 0.053(2) 0.048(2) 0.005(2) -0.001(2) -0.010(2)
O3 0.048(2) 0.049(2) 0.041(2) 0.0014(18) -0.0002(19) -0.001(2)
O4 0.055(2) 0.053(2) 0.044(2) 0.0035(19) 0.003(2) 0.009(2)
O5 0.072(3) 0.055(3) 0.047(2) -0.004(2) -0.001(2) -0.005(2)
O6 0.061(3) 0.062(3) 0.058(3) 0.015(2) 0.012(2) -0.007(2)
O7 0.098(4) 0.075(3) 0.073(3) 0.024(3) -0.003(3) -0.025(3)
O8 0.084(3) 0.047(2) 0.057(3) -0.004(2) 0.005(3) 0.003(2)
O9 0.060(3) 0.046(2) 0.071(3) 0.000(2) -0.008(2) -0.013(2)
O10 0.085(3) 0.069(3) 0.092(4) -0.015(3) 0.018(3) 0.012(3)
O11 0.104(4) 0.068(3) 0.086(4) 0.018(3) 0.014(3) -0.007(3)
O12 0.071(3) 0.107(4) 0.060(3) -0.009(3) -0.015(3) 0.015(3)
O13 0.202(12) 0.194(12) 0.179(11) -0.016(10) 0.022(10) -0.009(10)
C1 0.085(6) 0.147(10) 0.116(8) 0.055(8) -0.034(6) -0.022(7)
C2 0.076(6) 0.190(12) 0.129(9) 0.090(9) -0.012(6) -0.036(7)
C3 0.080(7) 0.208(15) 0.125(10) 0.014(11) 0.040(7) 0.010(9)
C4 0.042(3) 0.039(3) 0.059(4) 0.014(3) 0.004(3) 0.006(3)
C5 0.69(8) 0.161(19) 0.23(2) -0.054(18) -0.14(4) -0.12(3)
C6 0.170(14) 0.127(11) 0.135(12) 0.000(10) 0.005(11) -0.030(11)
C7 0.046(3) 0.051(3) 0.050(3) 0.008(3) 0.001(3) -0.011(3)
C8 0.057(4) 0.051(3) 0.043(3) 0.013(3) 0.003(3) 0.000(3)
C9 0.044(3) 0.053(4) 0.056(4) -0.001(3) 0.001(3) 0.001(3)
C10 0.047(3) 0.039(3) 0.053(3) -0.004(3) 0.005(3) -0.002(3)
C11 0.049(3) 0.046(3) 0.051(4) -0.002(3) 0.006(3) -0.005(3)
C12 0.055(4) 0.056(4) 0.054(4) 0.009(3) 0.004(3) 0.006(3)
C13 0.049(3) 0.039(3) 0.060(4) 0.000(3) 0.002(3) 0.002(3)
C14 0.046(3) 0.046(3) 0.054(4) 0.003(3) 0.006(3) -0.008(3)
C15 0.053(4) 0.064(4) 0.049(4) 0.006(3) -0.003(3) -0.007(3)
C16 0.049(3) 0.046(4) 0.062(4) -0.004(3) 0.006(3) -0.003(3)
C17 0.041(3) 0.051(3) 0.045(3) 0.007(3) 0.000(3) -0.008(3)
C18 0.069(4) 0.059(4) 0.065(4) -0.005(4) -0.002(4) 0.015(4)
C19 0.066(4) 0.061(4) 0.067(4) 0.005(4) -0.008(4) 0.003(4)
C20 0.049(4) 0.064(4) 0.055(4) 0.006(3) 0.008(3) 0.005(3)
C21 0.056(4) 0.067(4) 0.073(5) 0.021(4) 0.020(4) 0.008(4)
C22 0.048(4) 0.076(5) 0.079(5) 0.016(4) 0.016(4) 0.006(4)
C23 0.049(4) 0.053(4) 0.062(4) 0.019(3) 0.012(3) -0.001(3)
C24 0.064(4) 0.070(4) 0.060(4) -0.002(4) -0.005(4) 0.008(4)
C25 0.045(3) 0.060(4) 0.063(4) 0.015(3) 0.015(3) 0.002(3)
C26 0.047(3) 0.038(3) 0.056(4) -0.003(3) 0.003(3) -0.001(3)
C27 0.048(4) 0.056(4) 0.054(4) 0.007(3) 0.002(3) 0.002(3)
C28 0.065(5) 0.086(6) 0.091(6) -0.005(5) 0.003(5) 0.015(5)
C29 0.064(4) 0.053(4) 0.051(4) 0.012(3) 0.011(3) 0.003(3)
C30 0.058(4) 0.055(4) 0.045(3) 0.009(3) 0.001(3) -0.009(3)
C31 0.040(3) 0.038(3) 0.055(4) 0.006(3) 0.003(3) 0.003(3)
C32 0.050(3) 0.059(4) 0.057(4) 0.011(3) 0.006(3) 0.001(3)
C33 0.042(3) 0.052(3) 0.042(3) -0.002(3) -0.004(3) -0.002(3)
C34 0.066(4) 0.057(4) 0.053(4) -0.003(3) 0.006(3) 0.019(4)
C35 0.059(4) 0.068(5) 0.070(5) 0.020(4) 0.014(4) 0.004(4)
C36 0.045(3) 0.085(5) 0.055(4) 0.017(4) 0.001(3) 0.003(4)
C37 0.067(5) 0.087(6) 0.082(6) 0.016(5) -0.012(4) 0.012(4)
C38 0.061(5) 0.095(6) 0.066(5) 0.005(4) 0.010(4) 0.025(4)
C39 0.055(5) 0.133(8) 0.082(6) 0.022(6) 0.020(4) 0.013(5)
C40 0.062(4) 0.069(4) 0.044(4) 0.003(3) -0.005(3) -0.009(4)
C41 0.046(3) 0.046(3) 0.067(4) 0.005(3) 0.006(3) -0.003(3)
C42 0.086(5) 0.064(5) 0.066(5) 0.026(4) 0.031(5) -0.006(4)
C43 0.044(4) 0.097(6) 0.074(5) 0.030(5) 0.020(4) 0.012(4)
C44 0.063(5) 0.087(6) 0.116(7) 0.046(5) -0.008(5) -0.008(4)
C45 0.049(4) 0.069(4) 0.078(5) 0.019(4) 0.010(4) 0.000(3)
C46 0.061(5) 0.115(7) 0.081(5) 0.006(5) 0.022(4) 0.015(5)
C47 0.065(5) 0.109(7) 0.098(6) 0.056(6) -0.015(5) -0.017(5)
C48 0.053(4) 0.077(5) 0.054(4) 0.007(4) -0.004(3) -0.009(4)
C49 0.067(5) 0.065(5) 0.086(5) -0.011(4) 0.003(4) 0.011(4)
C50 0.104(7) 0.117(8) 0.124(8) 0.049(7) -0.057(7) -0.039(6)
N1 0.077(5) 0.076(5) 0.058(5) 0.000 0.000 -0.021(5)
N2 0.123(9) 0.115(8) 0.235(16) 0.010(11) 0.012(10) -0.023(7)

loop_
_atom_type_symbol
_atom_type_description
_atom_type_scat_dispersion_real
_atom_type_scat_dispersion_imag
_atom_type_scat_source
C C 0.0181 0.0091 'International Tables Vol C Tables 4.2.6.8 and 6.1.1.4'
H H 0.0000 0.0000 'International Tables Vol C Tables 4.2.6.8 and 6.1.1.4'
N N 0.0311 0.0180 'International Tables Vol C Tables 4.2.6.8 and 6.1.1.4'
O O 0.0492 0.0322 'International Tables Vol C Tables 4.2.6.8 and 6.1.1.4'
Cl Cl 0.3639 0.7018 'International Tables Vol C Tables 4.2.6.8 and 6.1.1.4'
Ti Ti 0.2191 1.8069 'International Tables Vol C Tables 4.2.6.8 and 6.1.1.4'

loop_
_geom_angle_atom_site_label_1
_geom_angle_atom_site_label_2
_geom_angle_atom_site_label_3
_geom_angle
_geom_angle_site_symmetry_1
_geom_angle_site_symmetry_3
O4 Ti1 O1 94.40(18) . .
O4 Ti1 O3 95.55(18) . .
O1 Ti1 O3 94.76(18) . .
O4 Ti1 O2 169.1(2) . .
O1 Ti1 O2 84.66(17) . .
O3 Ti1 O2 95.36(18) . .
O4 Ti1 O5 94.94(19) . .
O1 Ti1 O5 170.65(18) . .
O3 Ti1 O5 84.38(18) . .
O2 Ti1 O5 86.16(18) . .
O4 Ti1 O8 84.23(19) . .
O1 Ti1 O8 96.24(19) . .
O3 Ti1 O8 168.98(19) . .
O2 Ti1 O8 85.07(19) . .
O5 Ti1 O8 84.67(19) . .
O6 Ti2 O6 95.28(19) . 11_476
O6 Ti2 O6 95.28(19) . 8_667
O6 Ti2 O6 95.28(19) 11_476 8_667
O6 Ti2 O7 85.2(2) . .
O6 Ti2 O7 92.8(2) 11_476 .
O6 Ti2 O7 171.8(2) 8_667 .
O6 Ti2 O7 171.8(2) . 11_476
O6 Ti2 O7 85.2(2) 11_476 11_476
O6 Ti2 O7 92.8(2) 8_667 11_476
O7 Ti2 O7 86.6(3) . 11_476
O6 Ti2 O7 92.9(2) . 8_667
O6 Ti2 O7 171.8(2) 11_476 8_667
O6 Ti2 O7 85.2(2) 8_667 8_667
O7 Ti2 O7 86.6(3) . 8_667
O7 Ti2 O7 86.6(3) 11_476 8_667
C31 O1 Ti1 138.0(4) . .
C16 O2 Ti1 134.1(4) . .
C11 O3 Ti1 138.1(4) . .
C27 O4 Ti1 139.1(4) . .
C40 O5 Ti1 134.2(4) . .
C23 O6 Ti2 138.1(4) . .
C42 O7 Ti2 133.3(5) . .
C18 O8 Ti1 132.8(4) . .
C47 C1 C50 119.0(9) . .
C10 C4 C13 120.8(6) . .
C10 C4 C9 123.3(5) . .
C13 C4 C9 115.8(5) . .
O13 C6 N2 125.1(17) . .
C11 C7 C17 119.8(6) . .
C11 C7 C33 118.8(6) . .
C17 C7 C33 121.4(6) . .
C9 C8 C29 121.6(6) . .
C8 C9 C4 121.5(6) . .
C31 C10 C4 118.5(5) . .
C31 C10 C33 120.3(5) . 8_667
C4 C10 C33 121.2(6) . 8_667
O3 C11 C7 119.4(6) . .
O3 C11 C30 120.7(5) . .
C7 C11 C30 119.8(6) . .
C27 C12 C36 119.9(6) . .
C27 C12 C32 119.6(6) . .
C36 C12 C32 120.5(6) . .
C41 C13 C14 121.6(5) . .
C41 C13 C4 120.3(6) . .
C14 C13 C4 117.8(5) . .
C26 C14 C13 120.9(5) . .
C17 C15 C24 120.1(7) . .
C17 C15 C48 118.6(6) . .
C24 C15 C48 121.3(6) . .
O9 C16 O2 119.6(6) . .
O9 C16 C26 119.9(6) . .
O2 C16 C26 120.5(5) . .
C15 C17 C20 117.6(6) . .
C15 C17 C7 120.2(6) . .
C20 C17 C7 122.2(6) . .
O10 C18 O8 117.1(7) . .
O10 C18 C34 121.8(7) . .
O8 C18 C34 121.0(6) . .
C20 C19 C37 117.9(7) . .
C19 C20 C17 120.9(6) . .
C35 C21 C23 118.8(7) . .
C35 C21 C42 122.5(7) . .
C23 C21 C42 118.7(7) . .
C46 C22 C36 121.9(8) . .
O6 C23 C25 119.7(6) . .
O6 C23 C21 121.4(6) . .
C25 C23 C21 118.8(7) . .
C37 C24 C15 120.8(7) . .
C45 C25 C23 119.5(6) . .
C45 C25 C32 123.4(6) . .
C23 C25 C32 117.1(6) . .
C14 C26 C31 119.0(6) . .
C14 C26 C16 118.1(5) . .
C31 C26 C16 122.7(5) . .
O4 C27 C12 118.2(6) . .
O4 C27 C34 119.0(6) . .
C12 C27 C34 122.7(6) . .
C39 C28 C38 121.4(9) . .
C41 C29 C8 119.3(6) . .
C48 C30 C11 119.1(6) . .
C48 C30 C40 120.1(6) . .
C11 C30 C40 120.8(6) . .
O1 C31 C10 118.8(5) . .
O1 C31 C26 118.6(5) . .
C10 C31 C26 122.3(5) . .
C12 C32 C25 114.2(6) . .
C10 C33 C7 113.6(5) 11_476 .
C49 C34 C18 119.8(6) . .
C49 C34 C27 117.2(7) . .
C18 C34 C27 123.0(6) . .
C21 C35 C43 124.1(7) . .
C22 C36 C12 125.2(7) . .
C22 C36 C38 117.1(6) . .
C12 C36 C38 117.7(7) . .
C24 C37 C19 122.6(8) . .
C49 C38 C28 123.1(8) . .
C49 C38 C36 118.8(6) . .
C28 C38 C36 118.1(8) . .
C46 C39 C28 120.1(8) . .
O5 C40 O12 119.6(7) . .
O5 C40 C30 121.4(6) . .
O12 C40 C30 119.0(7) . .
C29 C41 C13 121.4(6) . .
O11 C42 O7 120.1(7) . .
O11 C42 C21 117.4(8) . .
O7 C42 C21 122.4(7) . .
C35 C43 C45 117.6(7) . .
C35 C43 C47 121.9(7) . .
C45 C43 C47 120.4(8) . .
C50 C44 C45 120.4(8) . .
C25 C45 C43 120.9(7) . .
C25 C45 C44 123.1(7) . .
C43 C45 C44 116.0(7) . .
C39 C46 C22 121.2(9) . .
C1 C47 C43 120.2(8) . .
C30 C48 C15 122.0(6) . .
C34 C49 C38 123.6(7) . .
C44 C50 C1 123.5(10) . .
C2 N1 C2 112.6(12) . 2_575
C6 N2 C3 118.4(15) . .
C6 N2 C5 114.9(16) . .
C3 N2 C5 126.2(18) . .

loop_
_geom_bond_atom_site_label_1
_geom_bond_atom_site_label_2
_geom_bond_distance
_geom_bond_site_symmetry_2
Ti1 O4 1.836(4) .
Ti1 O1 1.860(4) .
Ti1 O3 1.867(4) .
Ti1 O2 1.997(4) .
Ti1 O5 2.012(5) .
Ti1 O8 2.023(5) .
Ti2 O6 1.859(5) .
Ti2 O6 1.859(5) 11_476
Ti2 O6 1.859(5) 8_667
Ti2 O7 1.994(6) .
Ti2 O7 1.994(6) 11_476
Ti2 O7 1.994(6) 8_667
O1 C31 1.362(7) .
O2 C16 1.297(8) .
O3 C11 1.313(8) .
O4 C27 1.355(8) .
O5 C40 1.273(9) .
O6 C23 1.314(8) .
O7 C42 1.277(10) .
O8 C18 1.316(9) .
O9 C16 1.266(8) .
O10 C18 1.261(9) .
O11 C42 1.256(9) .
O12 C40 1.277(8) .
O13 C6 1.328(19) .
C1 C47 1.362(14) .
C1 C50 1.395(14) .
C2 N1 1.471(12) .
C3 N2 1.362(18) .
C4 C10 1.404(9) .
C4 C13 1.431(9) .
C4 C9 1.444(9) .
C5 N2 1.457(13) .
C6 N2 1.33(2) .
C7 C11 1.407(9) .
C7 C17 1.422(9) .
C7 C33 1.533(8) .
C8 C9 1.341(9) .
C8 C29 1.421(9) .
C10 C31 1.362(9) .
C10 C33 1.505(8) 8_667
C11 C30 1.449(9) .
C12 C27 1.383(10) .
C12 C36 1.427(10) .
C12 C32 1.496(10) .
C13 C41 1.419(9) .
C13 C14 1.421(9) .
C14 C26 1.376(9) .
C15 C17 1.400(9) .
C15 C24 1.414(10) .
C15 C48 1.445(10) .
C16 C26 1.482(9) .
C17 C20 1.413(9) .
C18 C34 1.425(11) .
C19 C20 1.399(10) .
C19 C37 1.403(11) .
C21 C35 1.339(11) .
C21 C23 1.465(10) .
C21 C42 1.498(11) .
C22 C46 1.371(11) .
C22 C36 1.372(11) .
C23 C25 1.400(10) .
C24 C37 1.304(11) .
C25 C45 1.395(11) .
C25 C32 1.535(9) .
C26 C31 1.422(8) .
C27 C34 1.434(10) .
C28 C39 1.368(13) .
C28 C38 1.389(11) .
C29 C41 1.336(10) .
C30 C48 1.356(10) .
C30 C40 1.471(10) .
C33 C10 1.505(8) 11_476
C34 C49 1.384(11) .
C35 C43 1.378(12) .
C36 C38 1.484(12) .
C38 C49 1.386(12) .
C39 C46 1.368(14) .
C43 C45 1.427(10) .
C43 C47 1.433(12) .
C44 C50 1.335(13) .
C44 C45 1.454(12) .
N1 C2 1.471(12) 2_575

loop_
_platon_squeeze_void_nr
_platon_squeeze_void_average_x
_platon_squeeze_void_average_y
_platon_squeeze_void_average_z
_platon_squeeze_void_volume
_platon_squeeze_void_count_electrons
1 0.000 0.000 0.000 1100.2 218.0
2 0.440 -0.083 0.019 13120.6 1796.7
3 0.500 0.500 0.500 1100.2 218.0
